data_4307093
loop_
_publ_author_name
'Jing Wang'
'Shao-Liang Zheng'
'Sheng Hu'
'Yue-Hua Zhang'
'Ming-Liang Tong'

_publ_contact_author
;
      Tong, Ming-Liang
      School of Chemistry and Chemical Engineering
      Sun Yat-Sen University
      Guangzhou, 510275
      P. R. China
;
_publ_contact_author_email tongml@mail.sysu.edu.cn
_publ_contact_author_fax 86-20-84112245
_publ_contact_author_phone 86-20-84110966
_publ_section_title
;
New In Situ Cleavage of Both S-S and S-C(sp2) Bonds and Rearrangement
Reactions toward the Construction of Copper(I) Cluster-Based Coordination
Networks
;
_journal_name_full 'Inorganic Chemistry'
_journal_page_first 795
_journal_page_last 800
_journal_paper_doi 10.1021/ic0616028
_journal_volume 46
_journal_year 2007
_chemical_formula_sum 'C20 H16 Cu4 I4 N4 S2'
_chemical_formula_weight 1138.25
_chemical_name_systematic
; 
 ? 
;
_space_group_IT_number 13
_symmetry_cell_setting monoclinic
_symmetry_space_group_name_Hall '-P 2yac'
_symmetry_space_group_name_H-M 'P 1 2/n 1'
_atom_sites_solution_hydrogens geom
_atom_sites_solution_primary direct
_atom_sites_solution_secondary difmap
_audit_creation_method SHELXL-97
_cell_angle_alpha 90.00
_cell_angle_beta 93.330(2)
_cell_angle_gamma 90.00
_cell_formula_units_Z 2
_cell_length_a 8.0037(11)
_cell_length_b 10.3851(13)
_cell_length_c 18.407(3)
_cell_measurement_temperature 293(2)
_cell_volume 1527.4(4)
_computing_cell_refinement 'SAINT-PLUS, Ver. 6.0, 1997'
_computing_data_collection 'SMART, 1998.'
_computing_data_reduction 'SAINT-PLUS, Ver. 6.0, 1997'
_computing_molecular_graphics 'XP, Ver. 6.10, Bruker AXS Inc., 2000'
_computing_publication_material 'SHELXTL-Bruker AXS Inc., 1998'
_computing_structure_refinement 'SHELXL-97 (Sheldrick, 1997)'
_computing_structure_solution 'SHELXS-97 (Sheldrick, 1990)'
_diffrn_ambient_temperature 293(2)
_diffrn_measured_fraction_theta_full 0.956
_diffrn_measured_fraction_theta_max 0.956
_diffrn_measurement_device_type 'CCD area detector'
_diffrn_measurement_method 'phi and omega scans'
_diffrn_radiation_monochromator graphite
_diffrn_radiation_source 'fine-focus sealed tube'
_diffrn_radiation_type MoK\a
_diffrn_radiation_wavelength 0.71073
_diffrn_reflns_av_R_equivalents 0.0202
_diffrn_reflns_av_sigmaI/netI 0.0325
_diffrn_reflns_limit_h_max 9
_diffrn_reflns_limit_h_min -9
_diffrn_reflns_limit_k_max 9
_diffrn_reflns_limit_k_min -12
_diffrn_reflns_limit_l_max 22
_diffrn_reflns_limit_l_min -5
_diffrn_reflns_number 5599
_diffrn_reflns_theta_full 26.00
_diffrn_reflns_theta_max 26.00
_diffrn_reflns_theta_min 1.96
_diffrn_standards_decay_% 0
_diffrn_standards_interval_count 0
_diffrn_standards_interval_time 0
_diffrn_standards_number 0
_exptl_absorpt_coefficient_mu 6.943
_exptl_absorpt_correction_T_max 0.6066
_exptl_absorpt_correction_T_min 0.4655
_exptl_absorpt_correction_type multi-scan
_exptl_absorpt_process_details 'SADABS (Bruker, 2002)'
_exptl_crystal_density_diffrn 2.475
_exptl_crystal_density_method 'not measured'
_exptl_crystal_F_000 1048
_exptl_crystal_size_max 0.13
_exptl_crystal_size_mid 0.12
_exptl_crystal_size_min 0.08
_refine_diff_density_max 1.070
_refine_diff_density_min -0.466
_refine_diff_density_rms 0.156
_refine_ls_extinction_method none
_refine_ls_goodness_of_fit_ref 1.044
_refine_ls_hydrogen_treatment constr
_refine_ls_matrix_type full
_refine_ls_number_parameters 154
_refine_ls_number_reflns 2876
_refine_ls_number_restraints 0
_refine_ls_restrained_S_all 1.044
_refine_ls_R_factor_all 0.0472
_refine_ls_R_factor_gt 0.0388
_refine_ls_shift/su_max 0.001
_refine_ls_shift/su_mean 0.000
_refine_ls_structure_factor_coef Fsqd
_refine_ls_weighting_details 'calc w=1/[\s^2^(Fo^2^)+(0.0577P)^2^+0.0217P] where P=(Fo^2^+2Fc^2^)/3'
_refine_ls_weighting_scheme calc
_refine_ls_wR_factor_gt 0.0949
_refine_ls_wR_factor_ref 0.0998
_reflns_number_gt 2427
_reflns_number_total 2876
_reflns_threshold_expression >2sigma(I)
_cod_data_source_file ic0616028si20060824_100800_2.cif
_cod_data_source_block complex_1
_cod_database_code 4307093

loop_
_symmetry_equiv_pos_as_xyz
'x, y, z'
'-x+1/2, y, -z+1/2'
'-x, -y, -z'
'x-1/2, -y, z-1/2'

loop_
_atom_site_label
_atom_site_type_symbol
_atom_site_fract_x
_atom_site_fract_y
_atom_site_fract_z
_atom_site_U_iso_or_equiv
_atom_site_adp_type
_atom_site_occupancy
_atom_site_symmetry_multiplicity
_atom_site_calc_flag
_atom_site_refinement_flags
_atom_site_disorder_assembly
_atom_site_disorder_group
I1 I -1.06409(6) 0.59124(4) -0.15105(2) 0.05685(16) Uani 1 1 d . . .
I2 I -1.46339(5) 0.27969(4) -0.17440(2) 0.05268(16) Uani 1 1 d . . .
Cu1 Cu -1.14318(11) 0.35108(8) -0.18930(4) 0.0585(2) Uani 1 1 d . . .
Cu2 Cu -1.38696(12) 0.51900(8) -0.21025(4) 0.0646(3) Uani 1 1 d . . .
S1 S -1.7173(2) 0.92783(16) 0.01057(8) 0.0543(4) Uani 1 1 d . . .
N1 N -1.5145(6) 0.6407(5) -0.1485(3) 0.0526(12) Uani 1 1 d . . .
N2 N -2.0009(6) 1.2264(5) -0.1285(3) 0.0483(12) Uani 1 1 d . . .
C1 C -1.5794(9) 0.6045(6) -0.0863(3) 0.0569(16) Uani 1 1 d . . .
H1 H -1.5800 0.5173 -0.0748 0.068 Uiso 1 1 calc R . .
C2 C -1.6454(8) 0.6899(6) -0.0383(3) 0.0496(14) Uani 1 1 d . . .
H2 H -1.6907 0.6603 0.0040 0.059 Uiso 1 1 calc R . .
C3 C -1.6436(7) 0.8185(6) -0.0536(3) 0.0435(13) Uani 1 1 d . . .
C4 C -1.5738(9) 0.8579(6) -0.1173(3) 0.0591(17) Uani 1 1 d . . .
H4 H -1.5679 0.9449 -0.1290 0.071 Uiso 1 1 calc R . .
C5 C -1.5139(9) 0.7659(6) -0.1626(4) 0.0608(18) Uani 1 1 d . . .
H5 H -1.4703 0.7931 -0.2057 0.073 Uiso 1 1 calc R . .
C6 C -1.8229(7) 1.0423(6) -0.0465(3) 0.0461(14) Uani 1 1 d . . .
C7 C -1.8221(8) 1.1696(6) -0.0252(3) 0.0531(15) Uani 1 1 d . . .
H7 H -1.7609 1.1958 0.0167 0.064 Uiso 1 1 calc R . .
C8 C -1.9133(8) 1.2569(6) -0.0670(3) 0.0546(16) Uani 1 1 d . . .
H8 H -1.9141 1.3421 -0.0516 0.066 Uiso 1 1 calc R . .
C9 C -2.0034(9) 1.1025(6) -0.1473(3) 0.0539(16) Uani 1 1 d . . .
H9 H -2.0676 1.0781 -0.1888 0.065 Uiso 1 1 calc R . .
C10 C -1.9164(8) 1.0095(6) -0.1088(3) 0.0501(15) Uani 1 1 d . . .
H10 H -1.9204 0.9245 -0.1246 0.060 Uiso 1 1 calc R . .

loop_
_atom_site_aniso_label
_atom_site_aniso_U_11
_atom_site_aniso_U_22
_atom_site_aniso_U_33
_atom_site_aniso_U_23
_atom_site_aniso_U_13
_atom_site_aniso_U_12
I1 0.0657(3) 0.0507(3) 0.0528(3) -0.01058(18) -0.0083(2) -0.0020(2)
I2 0.0630(3) 0.0512(3) 0.0447(2) 0.00375(17) 0.01097(19) -0.00429(19)
Cu1 0.0702(5) 0.0512(5) 0.0530(4) 0.0089(3) -0.0066(4) 0.0111(4)
Cu2 0.0840(6) 0.0529(5) 0.0586(5) -0.0023(4) 0.0200(4) 0.0203(4)
S1 0.0679(10) 0.0553(10) 0.0400(7) 0.0045(6) 0.0066(7) 0.0261(8)
N1 0.056(3) 0.044(3) 0.059(3) -0.002(2) 0.013(2) 0.014(2)
N2 0.056(3) 0.046(3) 0.043(3) 0.006(2) 0.003(2) 0.011(2)
C1 0.069(4) 0.051(4) 0.051(3) 0.006(3) 0.005(3) 0.010(3)
C2 0.056(4) 0.053(4) 0.040(3) 0.003(3) 0.007(3) 0.010(3)
C3 0.046(3) 0.044(3) 0.040(3) -0.002(2) 0.000(2) 0.012(3)
C4 0.072(4) 0.046(4) 0.062(4) 0.007(3) 0.029(3) 0.008(3)
C5 0.063(4) 0.055(4) 0.067(4) 0.005(3) 0.028(3) 0.015(3)
C6 0.047(3) 0.051(4) 0.041(3) 0.007(3) 0.006(2) 0.019(3)
C7 0.059(4) 0.052(4) 0.047(3) 0.002(3) -0.001(3) 0.011(3)
C8 0.064(4) 0.044(4) 0.055(4) -0.002(3) -0.001(3) 0.004(3)
C9 0.064(4) 0.057(4) 0.040(3) -0.002(3) -0.005(3) 0.007(3)
C10 0.063(4) 0.042(3) 0.044(3) -0.005(3) 0.002(3) 0.013(3)

loop_
_atom_type_symbol
_atom_type_description
_atom_type_scat_dispersion_real
_atom_type_scat_dispersion_imag
_atom_type_scat_source
C C 0.0033 0.0016 'International Tables Vol C Tables 4.2.6.8 and 6.1.1.4'
H H 0.0000 0.0000 'International Tables Vol C Tables 4.2.6.8 and 6.1.1.4'
N N 0.0061 0.0033 'International Tables Vol C Tables 4.2.6.8 and 6.1.1.4'
S S 0.1246 0.1234 'International Tables Vol C Tables 4.2.6.8 and 6.1.1.4'
Cu Cu 0.3201 1.2651 'International Tables Vol C Tables 4.2.6.8 and 6.1.1.4'
I I -0.4742 1.8119 'International Tables Vol C Tables 4.2.6.8 and 6.1.1.4'

loop_
_geom_angle_atom_site_label_1
_geom_angle_atom_site_label_2
_geom_angle_atom_site_label_3
_geom_angle
_geom_angle_site_symmetry_1
_geom_angle_site_symmetry_3
_geom_angle_publ_flag
Cu1 I1 Cu2 57.54(2) . 2_254 ?
Cu1 I1 Cu2 56.93(2) . . ?
Cu2 I1 Cu2 58.66(3) 2_254 . ?
Cu2 I2 Cu1 58.86(3) . . ?
Cu2 I2 Cu1 56.05(2) . 2_254 ?
Cu1 I2 Cu1 59.65(3) . 2_254 ?
N2 Cu1 Cu2 139.67(15) 1_645 2_254 ?
N2 Cu1 Cu2 153.72(14) 1_645 . ?
Cu2 Cu1 Cu2 62.80(4) 2_254 . ?
N2 Cu1 I1 109.70(15) 1_645 . ?
Cu2 Cu1 I1 61.43(3) 2_254 . ?
Cu2 Cu1 I1 65.14(3) . . ?
N2 Cu1 I2 106.01(15) 1_645 . ?
Cu2 Cu1 I2 112.97(4) 2_254 . ?
Cu2 Cu1 I2 59.72(3) . . ?
I1 Cu1 I2 116.37(3) . . ?
N2 Cu1 Cu1 139.35(14) 1_645 2_254 ?
Cu2 Cu1 Cu1 59.40(3) 2_254 2_254 ?
Cu2 Cu1 Cu1 57.07(3) . 2_254 ?
I1 Cu1 Cu1 110.154(18) . 2_254 ?
I2 Cu1 Cu1 61.98(3) . 2_254 ?
N2 Cu1 I2 97.79(14) 1_645 2_254 ?
Cu2 Cu1 I2 59.12(3) 2_254 2_254 ?
Cu2 Cu1 I2 107.86(3) . 2_254 ?
I1 Cu1 I2 113.96(3) . 2_254 ?
I2 Cu1 I2 111.07(3) . 2_254 ?
Cu1 Cu1 I2 58.37(3) 2_254 2_254 ?
N1 Cu2 Cu1 154.82(16) . 2_254 ?
N1 Cu2 Cu1 136.79(15) . . ?
Cu1 Cu2 Cu1 63.53(4) 2_254 . ?
N1 Cu2 I2 108.38(16) . . ?
Cu1 Cu2 I2 64.83(3) 2_254 . ?
Cu1 Cu2 I2 61.43(3) . . ?
N1 Cu2 I1 108.20(15) . 2_254 ?
Cu1 Cu2 I1 61.04(3) 2_254 2_254 ?
Cu1 Cu2 I1 113.17(3) . 2_254 ?
I2 Cu2 I1 118.58(3) . 2_254 ?
N1 Cu2 Cu2 139.25(16) . 2_254 ?
Cu1 Cu2 Cu2 59.78(3) 2_254 2_254 ?
Cu1 Cu2 Cu2 57.42(3) . 2_254 ?
I2 Cu2 Cu2 109.90(2) . 2_254 ?
I1 Cu2 Cu2 63.96(3) 2_254 2_254 ?
N1 Cu2 I1 95.58(16) . . ?
Cu1 Cu2 I1 109.52(4) 2_254 . ?
Cu1 Cu2 I1 57.93(3) . . ?
I2 Cu2 I1 111.66(3) . . ?
I1 Cu2 I1 111.83(3) 2_254 . ?
Cu2 Cu2 I1 57.38(3) 2_254 . ?
C3 S1 C6 101.6(3) . . ?
C5 N1 C1 116.7(5) . . ?
C5 N1 Cu2 119.8(4) . . ?
C1 N1 Cu2 122.7(4) . . ?
C9 N2 C8 116.6(5) . . ?
C9 N2 Cu1 118.4(4) . 1_465 ?
C8 N2 Cu1 124.7(4) . 1_465 ?
N1 C1 C2 123.3(6) . . ?
C3 C2 C1 119.3(6) . . ?
C2 C3 C4 118.1(5) . . ?
C2 C3 S1 118.9(4) . . ?
C4 C3 S1 122.8(5) . . ?
C5 C4 C3 118.6(6) . . ?
N1 C5 C4 124.0(6) . . ?
C10 C6 C7 117.9(5) . . ?
C10 C6 S1 123.2(5) . . ?
C7 C6 S1 118.8(4) . . ?
C8 C7 C6 118.7(6) . . ?
N2 C8 C7 123.7(6) . . ?
N2 C9 C10 123.3(6) . . ?
C9 C10 C6 119.7(6) . . ?

loop_
_geom_bond_atom_site_label_1
_geom_bond_atom_site_label_2
_geom_bond_distance
_geom_bond_site_symmetry_2
_geom_bond_publ_flag
I1 Cu1 2.6580(10) . ?
I1 Cu2 2.6679(10) 2_254 ?
I1 Cu2 2.8462(11) . ?
I2 Cu2 2.6521(10) . ?
I2 Cu1 2.6972(10) . ?
I2 Cu1 2.7965(10) 2_254 ?
Cu1 N2 2.019(5) 1_645 ?
Cu1 Cu2 2.5632(11) 2_254 ?
Cu1 Cu2 2.6286(12) . ?
Cu1 Cu1 2.7337(15) 2_254 ?
Cu1 I2 2.7965(10) 2_254 ?
Cu2 N1 2.017(5) . ?
Cu2 Cu1 2.5632(11) 2_254 ?
Cu2 I1 2.6679(10) 2_254 ?
Cu2 Cu2 2.7057(17) 2_254 ?
S1 C3 1.764(6) . ?
S1 C6 1.769(5) . ?
N1 C5 1.326(8) . ?
N1 C1 1.338(8) . ?
N2 C9 1.332(7) . ?
N2 C8 1.335(7) . ?
N2 Cu1 2.019(5) 1_465 ?
C1 C2 1.378(8) . ?
C2 C3 1.365(8) . ?
C3 C4 1.389(8) . ?
C4 C5 1.372(8) . ?
C6 C10 1.375(8) . ?
C6 C7 1.379(8) . ?
C7 C8 1.371(8) . ?
C9 C10 1.365(8) . ?
